data_7156700
loop_
_publ_author_name
'Fernandes, Alessandra A. G.'
'Leonarczyk, Ives A.'
'Ferreira, Marco A. B.'
'Dias, Luiz Carlos'

_publ_section_title
;
 Diastereoselectivity in the boron aldol reaction of \a-alkoxy and
 \a,\b-bis-alkoxy methyl ketones.
;
_journal_issue 12
_journal_name_full 'Organic &amp; biomolecular chemistry'
_journal_page_first 3167
_journal_page_last 3180
_journal_paper_doi 10.1039/c9ob00358d
_journal_volume 17
_journal_year 2019
_chemical_formula_moiety 'C24 H43 N O6 Si2'
_chemical_formula_sum 'C24 H43 N O6 Si2'
_chemical_formula_weight 497.77
_space_group_crystal_system orthorhombic
_space_group_IT_number 29
_space_group_name_Hall 'P 2c -2ac'
_space_group_name_H-M_alt 'P c a 21'
_symmetry_space_group_name_Hall 'P 2c -2ac'
_symmetry_space_group_name_H-M 'P c a 21'
_atom_sites_solution_hydrogens geom
_audit_creation_date 2018-04-12
_audit_creation_method
;
Olex2 1.2
(compiled 2017.08.10 svn.r3458 for OlexSys, GUI svn.r5381)
;
_audit_update_record
;
2018-08-20 deposited with the CCDC.    2019-02-21 downloaded from the CCDC.
;
_cell_angle_alpha 90
_cell_angle_beta 90
_cell_angle_gamma 90
_cell_formula_units_Z 8
_cell_length_a 20.3010(10)
_cell_length_b 8.1121(4)
_cell_length_c 34.9928(17)
_cell_measurement_reflns_used 9902
_cell_measurement_temperature 150(2)
_cell_measurement_theta_max 67.945
_cell_measurement_theta_min 4.535
_cell_volume 5762.7(5)
_computing_cell_refinement 'SAINT v8.34A (Bruker, 2013)'
_computing_data_reduction 'SAINT v8.34A (Bruker, 2013)'
_computing_molecular_graphics 'Olex2 (Dolomanov et al., 2009)'
_computing_publication_material 'Olex2 (Dolomanov et al., 2009)'
_computing_structure_refinement 'ShelXL (Sheldrick, 2015)'
_computing_structure_solution 'SHELXT 2014/4 (Sheldrick, 2014)'
_diffrn_ambient_temperature 150.0
_diffrn_measured_fraction_theta_full 0.985
_diffrn_measured_fraction_theta_max 0.967
_diffrn_measurement_device_type 'BRUKER APEX CCD DETECTOR DIFRACTION'
_diffrn_radiation_type CuK\a
_diffrn_radiation_wavelength 1.54178
_diffrn_reflns_av_R_equivalents 0.0544
_diffrn_reflns_av_unetI/netI 0.0605
_diffrn_reflns_Laue_measured_fraction_full 0.985
_diffrn_reflns_Laue_measured_fraction_max 0.967
_diffrn_reflns_limit_h_max 21
_diffrn_reflns_limit_h_min -24
_diffrn_reflns_limit_k_max 9
_diffrn_reflns_limit_k_min -9
_diffrn_reflns_limit_l_max 41
_diffrn_reflns_limit_l_min -40
_diffrn_reflns_number 25191
_diffrn_reflns_point_group_measured_fraction_full 0.909
_diffrn_reflns_point_group_measured_fraction_max 0.890
_diffrn_reflns_theta_full 67.679
_diffrn_reflns_theta_max 68.709
_diffrn_reflns_theta_min 2.525
_exptl_absorpt_coefficient_mu 1.405
_exptl_absorpt_correction_T_max 0.7531
_exptl_absorpt_correction_T_min 0.6041
_exptl_absorpt_correction_type multi-scan
_exptl_absorpt_process_details
;
SADABS-2014/5 (Bruker,2014/5) was used for absorption correction.
wR2(int) was 0.1364 before and 0.0644 after correction.
The Ratio of minimum to maximum transmission is 0.8022.
The \l/2 correction factor is 0.00150.
;
_exptl_crystal_colour 'clear colourless'
_exptl_crystal_colour_lustre clear
_exptl_crystal_colour_primary colourless
_exptl_crystal_density_diffrn 1.147
_exptl_crystal_description needle
_exptl_crystal_F_000 2160
_exptl_crystal_recrystallization_method 'Re-crystallisation from solvent'
_exptl_crystal_size_max 0.272
_exptl_crystal_size_mid 0.079
_exptl_crystal_size_min 0.049
_refine_diff_density_max 1.919
_refine_diff_density_min -0.338
_refine_diff_density_rms 0.100
_refine_ls_abs_structure_details
;
 Flack x determined using 3222 quotients [(I+)-(I-)]/[(I+)+(I-)]
 (Parsons, Flack and Wagner, Acta Cryst. B69 (2013) 249-259).
;
_refine_ls_abs_structure_Flack 0.45(2)
_refine_ls_extinction_method none
_refine_ls_goodness_of_fit_ref 1.088
_refine_ls_hydrogen_treatment constr
_refine_ls_matrix_type full
_refine_ls_number_parameters 619
_refine_ls_number_reflns 9505
_refine_ls_number_restraints 1
_refine_ls_restrained_S_all 1.088
_refine_ls_R_factor_all 0.0819
_refine_ls_R_factor_gt 0.0731
_refine_ls_shift/su_max 0.003
_refine_ls_shift/su_mean 0.000
_refine_ls_structure_factor_coef Fsqd
_refine_ls_weighting_details 'w=1/[\s^2^(Fo^2^)+(0.1194P)^2^+2.6940P] where P=(Fo^2^+2Fc^2^)/3'
_refine_ls_weighting_scheme calc
_refine_ls_wR_factor_gt 0.1834
_refine_ls_wR_factor_ref 0.1922
_reflns_Friedel_coverage 0.809
_reflns_Friedel_fraction_full 0.829
_reflns_Friedel_fraction_max 0.811
_reflns_number_gt 8196
_reflns_number_total 9505
_reflns_threshold_expression 'I > 2\s(I)'
_cod_data_source_file c9ob00358d2.cif
_cod_data_source_block aagf-311_a
_cod_depositor_comments 'Adding full bibliography for 7156698--7156700.cif.'
_cod_database_code 7156700
_shelx_shelxl_version_number 2017/1
_shelx_space_group_comment
;
The symmetry employed for this shelxl refinement is uniquely defined
by the following loop, which should always be used as a source of
symmetry information in preference to the above space-group names.
They are only intended as comments.
;
_shelx_estimated_absorpt_t_max 0.934
_shelx_estimated_absorpt_t_min 0.701
_olex2_refinement_description
;
1. Fixed Uiso
 At 1.2 times of:
  All C(H) groups, All C(H,H) groups
 At 1.5 times of:
  All C(H,H,H) groups, All O(H) groups
2.a Ternary CH refined with riding coordinates:
 C00H(H00H), C00N(H00N), C00P(H00P), C00R(H00R), C019(H019), C01G(H4AA)
2.b Secondary CH2 refined with riding coordinates:
 C22(H22A,H22B), C01A(H2AA,HF)
2.c Aromatic/amide H refined with riding coordinates:
 C21(H21), C00Q(H00Q), C00U(H00U), C00W(H00W), C00Z(H00Z), C014(H014),
 C016(H016), C01N(H6AA)
2.d Idealised Me refined as rotating group:
 C00M(H00E,H00F,H00G), C00Y(H00A,H00B,H00C), C010(H01,H,HA), C011(H01A,H01B,
 H01C), C017(H0AA,HB,HC), C018(H1AA,HD,HE), C01B(H3AA,HG,HH), C01D(H01D,H01E,
 H01F), C01E(H01G,H01H,H01I), C01F(H01J,H01K,H01L), C01H(H01M,H01N,H01O),
 C01I(H01P,H01Q,H01R), C01J(H5AA,HI,HJ), C01K(H01S,H01T,H01U), C01M(H01V,H01W,
 H01X), C01O(H7AA,HK,HL), C01P(H01Y,HM,HN), C01Q(H01Z,HO,HP), C01R(H8AA,HQ,HR),
 C01S(H9AA,HS,HT), C01T(H0BA,HU,HV), C01U(H1BA,HW,HX)
2.e Idealised tetrahedral OH refined as rotating group:
 O008(H008), O00C(H00D)
;
_olex2_submission_special_instructions 'No special instructions were received'

loop_
_space_group_symop_operation_xyz
'x, y, z'
'-x, -y, z+1/2'
'x+1/2, -y, z'
'-x+1/2, y, z+1/2'

loop_
_atom_site_label
_atom_site_type_symbol
_atom_site_fract_x
_atom_site_fract_y
_atom_site_fract_z
_atom_site_U_iso_or_equiv
_atom_site_adp_type
_atom_site_occupancy
_atom_site_site_symmetry_order
_atom_site_calc_flag
_atom_site_refinement_flags_posn
Si01 Si 0.40048(10) 0.0161(2) 0.35442(7) 0.0309(5) Uani 1 1 d .
Si02 Si 0.22431(8) 0.41082(18) 0.33612(5) 0.0266(4) Uani 1 1 d .
Si03 Si 0.52991(8) 0.59073(19) 0.66722(5) 0.0267(4) Uani 1 1 d .
Si04 Si 0.35256(10) 0.9841(2) 0.64918(6) 0.0279(5) Uani 1 1 d .
O005 O 0.4896(2) 0.5572(5) 0.62640(13) 0.0281(9) Uani 1 1 d .
O006 O 0.4390(2) 0.7152(5) 0.53713(13) 0.0343(10) Uani 1 1 d .
O007 O 0.3719(2) 0.2094(5) 0.35629(14) 0.0327(9) Uani 1 1 d .
O008 O 0.3522(2) 0.6730(6) 0.47488(14) 0.0385(11) Uani 1 1 d .
H008 H 0.378538 0.684964 0.493173 0.058 Uiso 1 1 calc GR
O009 O 0.2634(2) 0.4422(5) 0.37728(12) 0.0276(9) Uani 1 1 d .
O00A O 0.3139(3) 0.2862(5) 0.46697(13) 0.0353(10) Uani 1 1 d .
O00B O 0.3803(2) 0.7907(5) 0.64766(13) 0.0323(9) Uani 1 1 d .
O00C O 0.4002(2) 0.3282(6) 0.52910(15) 0.0405(12) Uani 1 1 d .
H00D H 0.375464 0.304039 0.510700 0.061 Uiso 1 1 calc GR
C20 C 0.1742(5) 0.9946(8) 0.5391(3) 0.035(2) Uani 1 1 d .
C22 C 0.2556(3) 0.5311(9) 0.45476(18) 0.0248(13) Uani 1 1 d .
H22A H 0.209628 0.504586 0.461950 0.030 Uiso 1 1 calc R
H22B H 0.254242 0.608807 0.432954 0.030 Uiso 1 1 calc R
O00F O 0.1418(5) 1.2675(10) 0.5467(2) 0.087(3) Uani 1 1 d .
C21 C 0.1600(4) 0.8311(10) 0.5495(2) 0.0395(17) Uani 1 1 d .
H21 H 0.125761 0.805000 0.566957 0.047 Uiso 1 1 calc R
C00H C 0.2906(3) 0.6145(7) 0.48899(19) 0.0297(13) Uani 1 1 d .
H00H H 0.299416 0.528602 0.508836 0.036 Uiso 1 1 calc R
N1 N 0.1333(4) 1.1257(12) 0.5567(2) 0.060(2) Uani 1 1 d .
O00J O 0.6642(4) -0.0709(13) 0.4233(2) 0.082(2) Uani 1 1 d .
C00K C 0.1488(3) 0.5461(10) 0.3376(2) 0.0377(14) Uani 1 1 d .
C00L C 0.2897(3) 0.3782(7) 0.44290(18) 0.0267(12) Uani 1 1 d .
C00M C 0.4750(5) 0.5308(13) 0.7074(3) 0.048(2) Uani 1 1 d .
H00E H 0.436598 0.603984 0.707958 0.072 Uiso 1 1 calc GR
H00F H 0.499099 0.540212 0.731584 0.072 Uiso 1 1 calc GR
H00G H 0.460371 0.416712 0.703889 0.072 Uiso 1 1 calc GR
C00N C 0.2937(3) 0.3254(7) 0.40139(17) 0.0255(12) Uani 1 1 d .
H00N H 0.269461 0.218647 0.398654 0.031 Uiso 1 1 calc R
C00O C 0.5029(3) 0.2528(7) 0.49635(17) 0.0284(12) Uani 1 1 d .
C00P C 0.4591(3) 0.6762(7) 0.60255(17) 0.0257(12) Uani 1 1 d .
H00P H 0.482904 0.783392 0.605474 0.031 Uiso 1 1 calc R
C00Q C 0.2235(4) 1.0313(11) 0.5156(2) 0.0330(15) Uani 1 1 d .
H00Q H 0.232071 1.144011 0.510134 0.040 Uiso 1 1 calc R
C00R C 0.3664(3) 0.2943(8) 0.39198(18) 0.0295(13) Uani 1 1 d .
H00R H 0.385712 0.223180 0.412475 0.035 Uiso 1 1 calc R
C00S C 0.2498(3) 0.7501(7) 0.50699(17) 0.0285(12) Uani 1 1 d .
O10 O 0.0889(4) 1.0831(11) 0.5785(2) 0.077(2) Uani 1 1 d .
C00U C 0.4911(3) 0.0860(8) 0.5046(2) 0.0332(14) Uani 1 1 d .
H00U H 0.456853 0.057480 0.521829 0.040 Uiso 1 1 calc R
C00V C 0.3384(5) 1.0228(10) 0.7007(3) 0.0392(19) Uani 1 1 d .
C00W C 0.5537(3) 0.2934(8) 0.47114(19) 0.0350(14) Uani 1 1 d .
H00W H 0.561783 0.406068 0.465380 0.042 Uiso 1 1 calc R
C00X C 0.4631(3) 0.6226(7) 0.56092(18) 0.0271(12) Uani 1 1 d .
C00Y C 0.1028(4) 0.4933(8) 0.3704(3) 0.0346(19) Uani 1 1 d .
H00A H 0.088242 0.379542 0.366221 0.052 Uiso 1 1 calc GR
H00B H 0.064423 0.566405 0.371124 0.052 Uiso 1 1 calc GR
H00C H 0.126572 0.500358 0.394727 0.052 Uiso 1 1 calc GR
C00Z C 0.1989(3) 0.7091(8) 0.53266(19) 0.0328(13) Uani 1 1 d .
H00Z H 0.190998 0.596641 0.538639 0.039 Uiso 1 1 calc R
C010 C 0.3467(4) 0.5454(12) 0.6151(3) 0.050(2) Uani 1 1 d .
H01 H 0.361868 0.481936 0.637284 0.075 Uiso 1 1 calc GR
H H 0.353064 0.480386 0.591839 0.075 Uiso 1 1 calc GR
HA H 0.299821 0.571370 0.618155 0.075 Uiso 1 1 calc GR
C011 C 0.1137(5) 0.5314(14) 0.2990(4) 0.059(2) Uani 1 1 d .
H01A H 0.143442 0.567023 0.278543 0.089 Uiso 1 1 calc GR
H01B H 0.074318 0.601224 0.299049 0.089 Uiso 1 1 calc GR
H01C H 0.100834 0.416391 0.294702 0.089 Uiso 1 1 calc GR
O11 O 0.6100(5) -0.2619(9) 0.4561(2) 0.086(3) Uani 1 1 d .
C013 C 0.4188(4) -0.0181(9) 0.3013(3) 0.0338(18) Uani 1 1 d .
C014 C 0.2621(3) 0.9143(8) 0.49909(19) 0.0328(14) Uani 1 1 d .
H014 H 0.297010 0.944898 0.482428 0.039 Uiso 1 1 calc R
N2 N 0.6215(5) -0.1183(12) 0.4463(2) 0.064(3) Uani 1 1 d .
C016 C 0.5291(5) -0.0400(12) 0.4878(3) 0.046(2) Uani 1 1 d .
H016 H 0.520980 -0.153138 0.492981 0.056 Uiso 1 1 calc R
C017 C 0.2723(6) 0.9975(12) 0.6236(3) 0.060(3) Uani 1 1 d .
H0AA H 0.279358 0.978855 0.596265 0.089 Uiso 1 1 calc GR
HB H 0.253171 1.107050 0.627530 0.089 Uiso 1 1 calc GR
HC H 0.242245 0.913472 0.633657 0.089 Uiso 1 1 calc GR
C018 C 0.5556(4) 0.8111(8) 0.6711(2) 0.0388(15) Uani 1 1 d .
H1AA H 0.584350 0.839224 0.649604 0.058 Uiso 1 1 calc GR
HD H 0.579399 0.827805 0.695171 0.058 Uiso 1 1 calc GR
HE H 0.516459 0.881816 0.670645 0.058 Uiso 1 1 calc GR
C019 C 0.3856(3) 0.7032(8) 0.61232(18) 0.0302(13) Uani 1 1 d .
H019 H 0.365582 0.772607 0.591749 0.036 Uiso 1 1 calc R
C01A C 0.4956(4) 0.4601(10) 0.5494(2) 0.0352(15) Uani 1 1 d .
H2AA H 0.542684 0.479616 0.543558 0.042 Uiso 1 1 calc R
HF H 0.493199 0.381429 0.571032 0.042 Uiso 1 1 calc R
C01B C 0.4009(6) 1.0211(14) 0.7225(4) 0.063(3) Uani 1 1 d .
H3AA H 0.421128 0.911804 0.720606 0.094 Uiso 1 1 calc GR
HG H 0.391856 1.046576 0.749364 0.094 Uiso 1 1 calc GR
HH H 0.430944 1.103944 0.711942 0.094 Uiso 1 1 calc GR
C01C C 0.5794(4) 0.0103(8) 0.4629(2) 0.0319(18) Uani 1 1 d .
C01D C 0.4511(5) -0.1891(12) 0.2969(3) 0.056(2) Uani 1 1 d .
H01D H 0.493510 -0.190078 0.310237 0.084 Uiso 1 1 calc GR
H01E H 0.458156 -0.212534 0.269693 0.084 Uiso 1 1 calc GR
H01F H 0.422171 -0.273389 0.307860 0.084 Uiso 1 1 calc GR
C01E C 0.2004(4) 0.1909(8) 0.3311(2) 0.0373(15) Uani 1 1 d .
H01G H 0.239847 0.123982 0.326600 0.056 Uiso 1 1 calc GR
H01H H 0.170116 0.178746 0.309460 0.056 Uiso 1 1 calc GR
H01I H 0.178607 0.153776 0.354557 0.056 Uiso 1 1 calc GR
C01F C 0.4635(5) 0.1161(12) 0.2879(3) 0.058(2) Uani 1 1 d .
H01J H 0.442822 0.223312 0.292588 0.088 Uiso 1 1 calc GR
H01K H 0.471729 0.103196 0.260418 0.088 Uiso 1 1 calc GR
H01L H 0.505344 0.109850 0.301756 0.088 Uiso 1 1 calc GR
C01G C 0.4619(3) 0.3864(8) 0.51483(19) 0.0308(13) Uani 1 1 d .
H4AA H 0.453593 0.475596 0.495711 0.037 Uiso 1 1 calc R
C01H C 0.4067(4) 0.4534(11) 0.3895(3) 0.0448(17) Uani 1 1 d .
H01M H 0.453401 0.426196 0.386448 0.067 Uiso 1 1 calc GR
H01N H 0.400608 0.517417 0.413023 0.067 Uiso 1 1 calc GR
H01O H 0.391769 0.518416 0.367579 0.067 Uiso 1 1 calc GR
C01I C 0.3354(5) -0.1215(9) 0.3747(3) 0.053(2) Uani 1 1 d .
H01P H 0.334752 -0.110619 0.402543 0.080 Uiso 1 1 calc GR
H01Q H 0.345049 -0.236149 0.367773 0.080 Uiso 1 1 calc GR
H01R H 0.292418 -0.090067 0.364260 0.080 Uiso 1 1 calc GR
C01J C 0.5845(4) 0.2734(9) 0.6600(3) 0.051(2) Uani 1 1 d .
H5AA H 0.557643 0.239322 0.681904 0.076 Uiso 1 1 calc GR
HI H 0.623969 0.204068 0.658578 0.076 Uiso 1 1 calc GR
HJ H 0.558878 0.261363 0.636463 0.076 Uiso 1 1 calc GR
C01K C 0.3525(5) -0.0130(9) 0.2784(3) 0.038(2) Uani 1 1 d .
H01S H 0.321887 -0.094622 0.288970 0.057 Uiso 1 1 calc GR
H01T H 0.361006 -0.038450 0.251461 0.057 Uiso 1 1 calc GR
H01U H 0.332997 0.097177 0.280425 0.057 Uiso 1 1 calc GR
C01L C 0.6051(3) 0.4553(11) 0.6650(2) 0.0367(14) Uani 1 1 d .
C01M C 0.1680(4) 0.7258(9) 0.3444(3) 0.0484(19) Uani 1 1 d .
H01V H 0.188835 0.736356 0.369538 0.073 Uiso 1 1 calc GR
H01W H 0.128504 0.795111 0.343443 0.073 Uiso 1 1 calc GR
H01X H 0.199022 0.761362 0.324560 0.073 Uiso 1 1 calc GR
C01N C 0.5923(4) 0.1736(11) 0.4544(2) 0.0416(19) Uani 1 1 d .
H6AA H 0.627000 0.202574 0.437436 0.050 Uiso 1 1 calc R
C01O C 0.4154(5) 1.1185(10) 0.6272(3) 0.053(2) Uani 1 1 d .
H7AA H 0.459382 1.077702 0.633692 0.079 Uiso 1 1 calc GR
HK H 0.410161 1.231219 0.636786 0.079 Uiso 1 1 calc GR
HL H 0.409875 1.117929 0.599346 0.079 Uiso 1 1 calc GR
C01P C 0.4763(5) -0.0015(10) 0.3840(3) 0.049(3) Uani 1 1 d .
H01Y H 0.512145 0.060140 0.371770 0.074 Uiso 1 1 calc GR
HM H 0.488853 -0.117759 0.386196 0.074 Uiso 1 1 calc GR
HN H 0.467953 0.043853 0.409453 0.074 Uiso 1 1 calc GR
C01Q C 0.2792(4) 0.4790(10) 0.2960(3) 0.0385(19) Uani 1 1 d .
H01Z H 0.288299 0.597184 0.298471 0.058 Uiso 1 1 calc GR
HO H 0.257231 0.458160 0.271491 0.058 Uiso 1 1 calc GR
HP H 0.320667 0.417425 0.296945 0.058 Uiso 1 1 calc GR
C01R C 0.6479(5) 0.5035(13) 0.6308(5) 0.074(4) Uani 1 1 d .
H8AA H 0.622011 0.494078 0.607275 0.111 Uiso 1 1 calc GR
HQ H 0.686047 0.429828 0.629400 0.111 Uiso 1 1 calc GR
HR H 0.662955 0.617446 0.633909 0.111 Uiso 1 1 calc GR
C01S C 0.6458(5) 0.4728(13) 0.7024(3) 0.050(2) Uani 1 1 d .
H9AA H 0.662144 0.586006 0.704694 0.074 Uiso 1 1 calc GR
HS H 0.683073 0.396210 0.701828 0.074 Uiso 1 1 calc GR
HT H 0.617635 0.447198 0.724425 0.074 Uiso 1 1 calc GR
C01T C 0.3059(5) 1.1967(14) 0.7060(3) 0.066(3) Uani 1 1 d .
H0BA H 0.335268 1.281657 0.695702 0.100 Uiso 1 1 calc GR
HU H 0.298506 1.217111 0.733289 0.100 Uiso 1 1 calc GR
HV H 0.263746 1.199906 0.692437 0.100 Uiso 1 1 calc GR
C01U C 0.2923(5) 0.8932(14) 0.7181(3) 0.065(3) Uani 1 1 d .
H1BA H 0.248929 0.900653 0.705924 0.097 Uiso 1 1 calc GR
HW H 0.287847 0.913213 0.745588 0.097 Uiso 1 1 calc GR
HX H 0.310701 0.783013 0.713891 0.097 Uiso 1 1 calc GR

loop_
_atom_site_aniso_label
_atom_site_aniso_U_11
_atom_site_aniso_U_22
_atom_site_aniso_U_33
_atom_site_aniso_U_23
_atom_site_aniso_U_13
_atom_site_aniso_U_12
Si01 0.0290(10) 0.0323(10) 0.0314(11) -0.0029(7) -0.0009(8) 0.0047(6)
Si02 0.0296(8) 0.0240(7) 0.0261(8) -0.0009(6) -0.0013(6) -0.0024(6)
Si03 0.0292(8) 0.0256(7) 0.0252(8) -0.0011(6) 0.0004(6) -0.0010(6)
Si04 0.0282(10) 0.0315(9) 0.0240(10) -0.0046(7) -0.0020(8) 0.0089(6)
O005 0.029(2) 0.025(2) 0.031(2) 0.0000(18) -0.0013(17) 0.0057(18)
O006 0.044(3) 0.029(2) 0.030(2) -0.0008(18) -0.005(2) 0.0039(19)
O007 0.036(2) 0.029(2) 0.033(2) -0.0054(17) 0.0037(19) 0.0034(18)
O008 0.030(2) 0.049(3) 0.036(3) -0.011(2) -0.0018(19) 0.001(2)
O009 0.030(2) 0.022(2) 0.031(2) -0.0027(17) -0.0066(17) 0.0032(18)
O00A 0.050(3) 0.025(2) 0.031(3) 0.0030(18) -0.001(2) 0.0030(19)
O00B 0.035(2) 0.031(2) 0.031(2) -0.0039(17) 0.0032(19) 0.0052(18)
O00C 0.033(3) 0.044(3) 0.044(3) -0.015(2) -0.002(2) 0.007(2)
C20 0.035(4) 0.038(5) 0.033(5) -0.011(2) -0.009(4) 0.014(3)
C22 0.025(3) 0.036(3) 0.014(3) -0.005(3) -0.003(2) 0.008(3)
O00F 0.120(7) 0.063(5) 0.080(5) -0.025(4) -0.012(5) 0.052(5)
C21 0.034(4) 0.055(5) 0.030(4) -0.005(3) -0.001(3) -0.003(3)
C00H 0.031(3) 0.025(3) 0.033(3) -0.006(2) -0.001(3) 0.004(2)
N1 0.067(5) 0.077(6) 0.034(4) -0.025(4) -0.015(4) 0.040(4)
O00J 0.056(4) 0.139(7) 0.051(4) -0.032(4) 0.013(3) 0.043(4)
C00K 0.036(4) 0.038(3) 0.040(4) 0.004(4) -0.006(3) 0.001(3)
C00L 0.027(3) 0.021(3) 0.033(3) -0.002(2) 0.003(2) 0.001(2)
C00M 0.055(5) 0.053(4) 0.035(5) 0.005(4) 0.015(4) 0.004(4)
C00N 0.030(3) 0.018(3) 0.028(3) -0.003(2) -0.003(2) 0.002(2)
C00O 0.033(3) 0.028(3) 0.024(3) -0.005(2) -0.004(2) 0.008(2)
C00P 0.027(3) 0.019(3) 0.030(3) 0.002(2) -0.002(2) 0.000(2)
C00Q 0.037(4) 0.037(3) 0.026(3) -0.004(3) -0.009(3) 0.008(3)
C00R 0.029(3) 0.029(3) 0.030(3) -0.008(2) -0.002(2) 0.001(2)
C00S 0.033(3) 0.030(3) 0.022(3) -0.004(2) -0.006(2) 0.003(2)
O10 0.062(4) 0.109(6) 0.059(4) -0.035(4) 0.005(4) 0.037(4)
C00U 0.035(3) 0.031(3) 0.033(3) 0.004(2) 0.000(3) 0.001(3)
C00V 0.034(4) 0.047(4) 0.037(5) -0.001(3) 0.013(3) 0.007(3)
C00W 0.041(4) 0.033(3) 0.031(3) -0.003(2) -0.001(3) -0.004(3)
C00X 0.024(3) 0.025(3) 0.032(3) 0.000(2) -0.002(2) -0.006(2)
C00Y 0.029(4) 0.044(5) 0.031(4) 0.002(2) 0.004(3) 0.001(2)
C00Z 0.035(3) 0.033(3) 0.031(3) -0.001(2) 0.002(3) 0.002(3)
C010 0.028(4) 0.045(4) 0.077(6) -0.024(5) 0.018(3) -0.008(3)
C011 0.040(4) 0.072(6) 0.066(6) -0.002(5) -0.020(4) -0.002(4)
O11 0.133(7) 0.049(4) 0.077(5) -0.023(4) -0.015(5) 0.046(4)
C013 0.030(4) 0.042(4) 0.030(4) -0.015(3) -0.002(3) 0.006(3)
C014 0.038(4) 0.033(3) 0.028(3) -0.005(2) 0.003(3) 0.003(3)
N2 0.069(5) 0.076(6) 0.047(5) -0.035(4) -0.024(4) 0.040(5)
C016 0.067(6) 0.029(3) 0.043(5) -0.008(4) -0.007(4) 0.014(4)
C017 0.057(6) 0.086(9) 0.036(6) -0.018(4) -0.008(4) 0.026(4)
C018 0.049(4) 0.028(3) 0.039(4) -0.003(3) -0.006(3) -0.004(3)
C019 0.029(3) 0.029(3) 0.033(3) -0.005(2) -0.001(2) 0.004(2)
C01A 0.039(4) 0.029(3) 0.037(4) -0.003(3) -0.005(3) 0.005(3)
C01B 0.059(7) 0.071(6) 0.058(7) -0.012(5) -0.008(5) 0.023(4)
C01C 0.036(4) 0.049(5) 0.011(3) -0.008(2) -0.004(3) 0.016(3)
C01D 0.062(5) 0.051(5) 0.055(5) -0.026(4) 0.003(4) 0.021(4)
C01E 0.043(4) 0.035(3) 0.034(4) -0.002(3) -0.005(3) -0.009(3)
C01F 0.051(5) 0.069(6) 0.055(5) -0.003(4) 0.021(4) -0.015(4)
C01G 0.028(3) 0.034(3) 0.031(3) -0.003(2) -0.005(2) 0.004(2)
C01H 0.027(4) 0.040(4) 0.067(5) -0.008(4) 0.006(3) -0.001(3)
C01I 0.066(5) 0.035(4) 0.058(5) 0.009(3) 0.018(4) 0.003(4)
C01J 0.042(4) 0.033(4) 0.076(6) 0.002(3) 0.006(4) 0.002(3)
C01K 0.047(5) 0.054(5) 0.013(4) -0.009(2) -0.007(3) 0.003(3)
C01L 0.029(3) 0.038(3) 0.043(4) 0.001(3) -0.009(3) 0.003(3)
C01M 0.054(4) 0.033(4) 0.059(5) -0.009(3) -0.016(4) 0.014(3)
C01N 0.034(4) 0.067(6) 0.025(3) -0.011(3) 0.000(3) 0.003(3)
C01O 0.071(6) 0.039(4) 0.049(5) 0.004(3) 0.004(4) -0.001(4)
C01P 0.045(5) 0.054(6) 0.048(6) -0.014(3) -0.028(4) 0.024(3)
C01Q 0.037(4) 0.054(4) 0.024(4) -0.001(3) 0.004(3) -0.007(3)
C01R 0.030(6) 0.080(9) 0.111(12) 0.009(5) 0.022(6) 0.004(4)
C01S 0.042(5) 0.063(5) 0.044(5) 0.002(4) -0.019(4) 0.014(4)
C01T 0.071(6) 0.073(6) 0.055(6) -0.022(5) -0.006(5) 0.033(5)
C01U 0.060(6) 0.077(7) 0.058(6) 0.001(5) 0.017(4) -0.001(5)

loop_
_atom_type_symbol
_atom_type_description
_atom_type_scat_dispersion_real
_atom_type_scat_dispersion_imag
_atom_type_scat_source
C C 0.0181 0.0091 'International Tables Vol C Tables 4.2.6.8 and 6.1.1.4'
H H 0.0000 0.0000 'International Tables Vol C Tables 4.2.6.8 and 6.1.1.4'
N N 0.0311 0.0180 'International Tables Vol C Tables 4.2.6.8 and 6.1.1.4'
O O 0.0492 0.0322 'International Tables Vol C Tables 4.2.6.8 and 6.1.1.4'
Si Si 0.2541 0.3302 'International Tables Vol C Tables 4.2.6.8 and 6.1.1.4'

loop_
_geom_angle_atom_site_label_1
_geom_angle_atom_site_label_2
_geom_angle_atom_site_label_3
_geom_angle
O007 Si01 C013 103.9(3)
O007 Si01 C01I 107.5(3)
O007 Si01 C01P 109.7(3)
C01I Si01 C013 114.7(4)
C01P Si01 C013 111.6(4)
C01P Si01 C01I 109.2(5)
O009 Si02 C00K 106.0(3)
O009 Si02 C01E 110.7(3)
O009 Si02 C01Q 108.7(3)
C01E Si02 C00K 110.4(3)
C01E Si02 C01Q 111.6(4)
C01Q Si02 C00K 109.3(4)
O005 Si03 C00M 108.1(4)
O005 Si03 C018 110.8(3)
O005 Si03 C01L 105.5(3)
C00M Si03 C018 111.2(4)
C00M Si03 C01L 111.4(4)
C018 Si03 C01L 109.6(4)
O00B Si04 C00V 104.1(3)
O00B Si04 C017 109.5(4)
O00B Si04 C01O 108.0(3)
C00V Si04 C017 108.8(5)
C01O Si04 C00V 114.4(4)
C01O Si04 C017 111.7(5)
C00P O005 Si03 127.4(4)
C00R O007 Si01 120.8(4)
C00H O008 H008 109.5
C00N O009 Si02 128.5(4)
C019 O00B Si04 121.3(4)
C01G O00C H00D 109.5
C21 C20 N1 117.0(9)
C00Q C20 C21 121.8(7)
C00Q C20 N1 121.2(8)
H22A C22 H22B 108.0
C00H C22 H22A 109.3
C00H C22 H22B 109.3
C00L C22 H22A 109.3
C00L C22 H22B 109.3
C00L C22 C00H 111.6(5)
C20 C21 H21 121.8
C00Z C21 C20 116.3(7)
C00Z C21 H21 121.8
O008 C00H C22 106.3(5)
O008 C00H H00H 108.4
O008 C00H C00S 112.4(5)
C22 C00H H00H 108.4
C00S C00H C22 112.9(5)
C00S C00H H00H 108.4
O00F N1 C20 118.6(9)
O00F N1 O10 123.3(8)
O10 N1 C20 117.8(9)
C00Y C00K Si02 110.5(5)
C011 C00K Si02 108.1(6)
C011 C00K C00Y 110.7(7)
C01M C00K Si02 110.6(5)
C01M C00K C00Y 107.6(7)
C01M C00K C011 109.3(7)
O00A C00L C22 120.3(6)
O00A C00L C00N 117.7(5)
C22 C00L C00N 122.0(5)
Si03 C00M H00E 109.5
Si03 C00M H00F 109.5
Si03 C00M H00G 109.5
H00E C00M H00F 109.5
H00E C00M H00G 109.5
H00F C00M H00G 109.5
O009 C00N C00L 111.1(5)
O009 C00N H00N 108.1
O009 C00N C00R 113.7(5)
C00L C00N H00N 108.1
C00L C00N C00R 107.6(5)
C00R C00N H00N 108.1
C00U C00O C01G 120.6(6)
C00W C00O C00U 118.9(6)
C00W C00O C01G 120.5(6)
O005 C00P H00P 108.7
O005 C00P C00X 110.2(5)
O005 C00P C019 112.8(5)
C00X C00P H00P 108.7
C00X C00P C019 107.7(5)
C019 C00P H00P 108.7
C20 C00Q H00Q 118.6
C20 C00Q C014 122.7(8)
C014 C00Q H00Q 118.6
O007 C00R C00N 109.9(5)
O007 C00R H00R 108.5
O007 C00R C01H 108.4(6)
C00N C00R H00R 108.5
C01H C00R C00N 112.8(5)
C01H C00R H00R 108.5
C00Z C00S C00H 119.7(6)
C014 C00S C00H 121.2(6)
C014 C00S C00Z 119.2(6)
C00O C00U H00U 119.3
C00O C00U C016 121.4(7)
C016 C00U H00U 119.3
C01B C00V Si04 111.6(7)
C01B C00V C01T 107.9(8)
C01B C00V C01U 108.1(9)
C01T C00V Si04 109.5(7)
C01U C00V Si04 111.4(7)
C01U C00V C01T 108.2(8)
C00O C00W H00W 119.3
C01N C00W C00O 121.5(7)
C01N C00W H00W 119.3
O006 C00X C00P 117.0(5)
O006 C00X C01A 121.6(6)
C00P C00X C01A 121.4(5)
C00K C00Y H00A 109.5
C00K C00Y H00B 109.5
C00K C00Y H00C 109.5
H00A C00Y H00B 109.5
H00A C00Y H00C 109.5
H00B C00Y H00C 109.5
C21 C00Z C00S 121.1(6)
C21 C00Z H00Z 119.4
C00S C00Z H00Z 119.4
H01 C010 H 109.5
H01 C010 HA 109.5
H C010 HA 109.5
C019 C010 H01 109.5
C019 C010 H 109.5
C019 C010 HA 109.5
C00K C011 H01A 109.5
C00K C011 H01B 109.5
C00K C011 H01C 109.5
H01A C011 H01B 109.5
H01A C011 H01C 109.5
H01B C011 H01C 109.5
C01D C013 Si01 108.0(6)
C01D C013 C01K 109.8(6)
C01F C013 Si01 108.5(6)
C01F C013 C01D 111.5(8)
C01F C013 C01K 110.1(8)
C01K C013 Si01 109.0(6)
C00Q C014 C00S 118.8(7)
C00Q C014 H014 120.6
C00S C014 H014 120.6
O00J N2 C01C 116.2(9)
O11 N2 O00J 127.0(8)
O11 N2 C01C 116.8(10)
C00U C016 H016 121.8
C01C C016 C00U 116.5(8)
C01C C016 H016 121.8
Si04 C017 H0AA 109.5
Si04 C017 HB 109.5
Si04 C017 HC 109.5
H0AA C017 HB 109.5
H0AA C017 HC 109.5
HB C017 HC 109.5
Si03 C018 H1AA 109.5
Si03 C018 HD 109.5
Si03 C018 HE 109.5
H1AA C018 HD 109.5
H1AA C018 HE 109.5
HD C018 HE 109.5
O00B C019 C00P 109.5(5)
O00B C019 C010 109.0(6)
O00B C019 H019 108.2
C00P C019 H019 108.2
C010 C019 C00P 113.6(5)
C010 C019 H019 108.2
C00X C01A H2AA 109.5
C00X C01A HF 109.5
H2AA C01A HF 108.1
C01G C01A C00X 110.8(6)
C01G C01A H2AA 109.5
C01G C01A HF 109.5
C00V C01B H3AA 109.5
C00V C01B HG 109.5
C00V C01B HH 109.5
H3AA C01B HG 109.5
H3AA C01B HH 109.5
HG C01B HH 109.5
C016 C01C N2 117.5(8)
C01N C01C N2 119.1(8)
C01N C01C C016 123.4(7)
C013 C01D H01D 109.5
C013 C01D H01E 109.5
C013 C01D H01F 109.5
H01D C01D H01E 109.5
H01D C01D H01F 109.5
H01E C01D H01F 109.5
Si02 C01E H01G 109.5
Si02 C01E H01H 109.5
Si02 C01E H01I 109.5
H01G C01E H01H 109.5
H01G C01E H01I 109.5
H01H C01E H01I 109.5
C013 C01F H01J 109.5
C013 C01F H01K 109.5
C013 C01F H01L 109.5
H01J C01F H01K 109.5
H01J C01F H01L 109.5
H01K C01F H01L 109.5
O00C C01G C00O 113.3(5)
O00C C01G C01A 104.3(6)
O00C C01G H4AA 109.0
C00O C01G C01A 112.1(5)
C00O C01G H4AA 109.0
C01A C01G H4AA 109.0
C00R C01H H01M 109.5
C00R C01H H01N 109.5
C00R C01H H01O 109.5
H01M C01H H01N 109.5
H01M C01H H01O 109.5
H01N C01H H01O 109.5
Si01 C01I H01P 109.5
Si01 C01I H01Q 109.5
Si01 C01I H01R 109.5
H01P C01I H01Q 109.5
H01P C01I H01R 109.5
H01Q C01I H01R 109.5
H5AA C01J HI 109.5
H5AA C01J HJ 109.5
HI C01J HJ 109.5
C01L C01J H5AA 109.5
C01L C01J HI 109.5
C01L C01J HJ 109.5
C013 C01K H01S 109.5
C013 C01K H01T 109.5
C013 C01K H01U 109.5
H01S C01K H01T 109.5
H01S C01K H01U 109.5
H01T C01K H01U 109.5
C01J C01L Si03 110.1(5)
C01J C01L C01S 109.0(7)
C01R C01L Si03 110.1(6)
C01R C01L C01J 108.1(8)
C01R C01L C01S 109.5(9)
C01S C01L Si03 109.9(6)
C00K C01M H01V 109.5
C00K C01M H01W 109.5
C00K C01M H01X 109.5
H01V C01M H01W 109.5
H01V C01M H01X 109.5
H01W C01M H01X 109.5
C00W C01N C01C 118.4(8)
C00W C01N H6AA 120.8
C01C C01N H6AA 120.8
Si04 C01O H7AA 109.5
Si04 C01O HK 109.5
Si04 C01O HL 109.5
H7AA C01O HK 109.5
H7AA C01O HL 109.5
HK C01O HL 109.5
Si01 C01P H01Y 109.5
Si01 C01P HM 109.5
Si01 C01P HN 109.5
H01Y C01P HM 109.5
H01Y C01P HN 109.5
HM C01P HN 109.5
Si02 C01Q H01Z 109.5
Si02 C01Q HO 109.5
Si02 C01Q HP 109.5
H01Z C01Q HO 109.5
H01Z C01Q HP 109.5
HO C01Q HP 109.5
C01L C01R H8AA 109.5
C01L C01R HQ 109.5
C01L C01R HR 109.5
H8AA C01R HQ 109.5
H8AA C01R HR 109.5
HQ C01R HR 109.5
C01L C01S H9AA 109.5
C01L C01S HS 109.5
C01L C01S HT 109.5
H9AA C01S HS 109.5
H9AA C01S HT 109.5
HS C01S HT 109.5
C00V C01T H0BA 109.5
C00V C01T HU 109.5
C00V C01T HV 109.5
H0BA C01T HU 109.5
H0BA C01T HV 109.5
HU C01T HV 109.5
C00V C01U H1BA 109.5
C00V C01U HW 109.5
C00V C01U HX 109.5
H1BA C01U HW 109.5
H1BA C01U HX 109.5
HW C01U HX 109.5

loop_
_geom_bond_atom_site_label_1
_geom_bond_atom_site_label_2
_geom_bond_distance
Si01 O007 1.673(5)
Si01 C013 1.917(9)
Si01 C01I 1.869(8)
Si01 C01P 1.860(9)
Si02 O009 1.664(4)
Si02 C00K 1.885(8)
Si02 C01E 1.858(7)
Si02 C01Q 1.877(9)
Si03 O005 1.669(5)
Si03 C00M 1.859(10)
Si03 C018 1.867(7)
Si03 C01L 1.883(8)
Si04 O00B 1.668(4)
Si04 C00V 1.851(9)
Si04 C017 1.861(11)
Si04 C01O 1.846(9)
O005 C00P 1.418(7)
O006 C00X 1.224(8)
O007 C00R 1.431(7)
O008 H008 0.8400
O008 C00H 1.426(8)
O009 C00N 1.410(7)
O00A C00L 1.227(8)
O00B C019 1.430(8)
O00C H00D 0.8400
O00C C01G 1.428(8)
C20 C21 1.405(12)
C20 N1 1.484(10)
C20 C00Q 1.328(14)
C22 H22A 0.9900
C22 H22B 0.9900
C22 C00H 1.548(9)
C22 C00L 1.481(8)
O00F N1 1.214(13)
C21 H21 0.9500
C21 C00Z 1.397(10)
C00H H00H 1.0000
C00H C00S 1.514(8)
N1 O10 1.229(13)
O00J N2 1.243(14)
C00K C00Y 1.542(11)
C00K C011 1.531(13)
C00K C01M 1.528(11)
C00L C00N 1.517(9)
C00M H00E 0.9800
C00M H00F 0.9800
C00M H00G 0.9800
C00N H00N 1.0000
C00N C00R 1.534(9)
C00O C00U 1.404(10)
C00O C00W 1.396(10)
C00O C01G 1.512(9)
C00P H00P 1.0000
C00P C00X 1.523(9)
C00P C019 1.546(8)
C00Q H00Q 0.9500
C00Q C014 1.361(10)
C00R H00R 1.0000
C00R C01H 1.530(10)
C00S C00Z 1.408(10)
C00S C014 1.384(9)
C00U H00U 0.9500
C00U C016 1.408(11)
C00V C01B 1.480(15)
C00V C01T 1.568(12)
C00V C01U 1.534(13)
C00W H00W 0.9500
C00W C01N 1.380(11)
C00X C01A 1.528(9)
C00Y H00A 0.9800
C00Y H00B 0.9800
C00Y H00C 0.9800
C00Z H00Z 0.9500
C010 H01 0.9800
C010 H 0.9800
C010 HA 0.9800
C010 C019 1.507(11)
C011 H01A 0.9800
C011 H01B 0.9800
C011 H01C 0.9800
O11 N2 1.236(13)
C013 C01D 1.542(11)
C013 C01F 1.493(12)
C013 C01K 1.567(12)
C014 H014 0.9500
N2 C01C 1.468(10)
C016 H016 0.9500
C016 C01C 1.404(14)
C017 H0AA 0.9800
C017 HB 0.9800
C017 HC 0.9800
C018 H1AA 0.9800
C018 HD 0.9800
C018 HE 0.9800
C019 H019 1.0000
C01A H2AA 0.9900
C01A HF 0.9900
C01A C01G 1.514(10)
C01B H3AA 0.9800
C01B HG 0.9800
C01B HH 0.9800
C01C C01N 1.382(12)
C01D H01D 0.9800
C01D H01E 0.9800
C01D H01F 0.9800
C01E H01G 0.9800
C01E H01H 0.9800
C01E H01I 0.9800
C01F H01J 0.9800
C01F H01K 0.9800
C01F H01L 0.9800
C01G H4AA 1.0000
C01H H01M 0.9800
C01H H01N 0.9800
C01H H01O 0.9800
C01I H01P 0.9800
C01I H01Q 0.9800
C01I H01R 0.9800
C01J H5AA 0.9800
C01J HI 0.9800
C01J HJ 0.9800
C01J C01L 1.543(11)
C01K H01S 0.9800
C01K H01T 0.9800
C01K H01U 0.9800
C01L C01R 1.527(16)
C01L C01S 1.556(12)
C01M H01V 0.9800
C01M H01W 0.9800
C01M H01X 0.9800
C01N H6AA 0.9500
C01O H7AA 0.9800
C01O HK 0.9800
C01O HL 0.9800
C01P H01Y 0.9800
C01P HM 0.9800
C01P HN 0.9800
C01Q H01Z 0.9800
C01Q HO 0.9800
C01Q HP 0.9800
C01R H8AA 0.9800
C01R HQ 0.9800
C01R HR 0.9800
C01S H9AA 0.9800
C01S HS 0.9800
C01S HT 0.9800
C01T H0BA 0.9800
C01T HU 0.9800
C01T HV 0.9800
C01U H1BA 0.9800
C01U HW 0.9800
C01U HX 0.9800

loop_
_smtbx_masks_void_nr
_smtbx_masks_void_average_x
_smtbx_masks_void_average_y
_smtbx_masks_void_average_z
_smtbx_masks_void_volume
_smtbx_masks_void_count_electrons
1 -0.020 0.325 0.444 7.4 0.2
2 0.020 0.675 0.944 7.4 0.2
3 0.225 0.287 0.069 9.0 0.1
4 0.275 0.288 0.569 9.0 0.1
5 0.480 0.675 0.444 7.4 0.2
6 0.520 0.325 0.944 7.4 0.2
7 0.725 0.712 0.069 9.0 0.1
8 0.775 0.712 0.569 9.0 0.1
